data_4322867
loop_
_publ_author_name
' Xiandong Wang '
' Kevin R. Heier '
' Charlotte L. Stern '
' Kenneth R. Poeppelmeier '

_publ_contact_author
;
 Kenneth R. Poeppelmeier
 Chemistry Department
 Northwestern University
 2145 Sheridan Road
 Evanston, IL 60208-3113
;
_publ_contact_author_email ' krp@nwu.edu '
_publ_contact_author_fax ' (847) 491-7713 '
_publ_contact_author_phone ' (847) 491-3505 '
_publ_section_title
;
 Crystal Structure and Raman Spectroscopy of FeVMoO7 and CrVMoO7 with MoO
 Double Bonds
;
_journal_name_full 'Inorganic Chemistry'
_journal_page_first 3252
_journal_page_last 3256
_journal_paper_doi 10.1021/ic980100u
_journal_volume 37
_journal_year 1998
_chemical_formula_moiety 'Fe Mo O7 V '
_chemical_formula_sum 'Fe Mo O7 V'
_chemical_formula_weight 314.72
_space_group_IT_number 2
_symmetry_cell_setting triclinic
_symmetry_Int_Tables_number 2
_symmetry_space_group_name_Hall '-P 1'
_symmetry_space_group_name_H-M 'P -1'
_audit_creation_date 'Sun May 18 11:38:54 1997'
_audit_creation_method 'from TEXRAY.INF file'
_cell_angle_alpha 96.29(1)
_cell_angle_beta 90.33(1)
_cell_angle_gamma 101.32(2)
_cell_formula_units_Z 2
_cell_length_a 5.564(1)
_cell_length_b 6.669(1)
_cell_length_c 7.909(1)
_cell_measurement_reflns_used 25
_cell_measurement_temperature 153.2
_cell_measurement_theta_max 25.9
_cell_measurement_theta_min 22.1
_cell_volume 285.92(8)
_computing_cell_refinement 'MSC/AFC Diffractometer Control'
_computing_data_collection 'MSC/AFC Diffractometer Control'
_computing_data_reduction teXsan
_computing_publication_material teXsan
_computing_structure_refinement teXsan
_computing_structure_solution SHELXS86
_diffrn_ambient_temperature 153.2
_diffrn_measurement_device CAD4
_diffrn_measurement_method 'omega/theta scans'
_diffrn_orient_matrix_UB_11 -0.05736
_diffrn_orient_matrix_UB_12 -0.10985
_diffrn_orient_matrix_UB_13 -0.09612
_diffrn_orient_matrix_UB_21 0.02348
_diffrn_orient_matrix_UB_22 -0.10728
_diffrn_orient_matrix_UB_23 0.07409
_diffrn_orient_matrix_UB_31 -0.17258
_diffrn_orient_matrix_UB_32 -0.01049
_diffrn_orient_matrix_UB_33 0.03825
_diffrn_radiation_monochromator graphite
_diffrn_radiation_source 'X-ray tube'
_diffrn_radiation_type MoKalpha
_diffrn_radiation_wavelength 0.7107
_diffrn_reflns_av_R_equivalents 0.00
_diffrn_reflns_limit_h_max 0
_diffrn_reflns_limit_h_min -7
_diffrn_reflns_limit_k_max 9
_diffrn_reflns_limit_k_min -9
_diffrn_reflns_limit_l_max 11
_diffrn_reflns_limit_l_min -11
_diffrn_reflns_number 1832
_diffrn_reflns_theta_max 29.96
_diffrn_standards_decay_% 0.00
_diffrn_standards_interval_count 0
_diffrn_standards_number 3
_exptl_absorpt_coefficient_mu 6.231
_exptl_absorpt_correction_T_max 0.735
_exptl_absorpt_correction_T_min 0.244
_exptl_absorpt_correction_type analytical
_exptl_absorpt_process_details Tompa_analytical
_exptl_crystal_colour Orange
_exptl_crystal_density_diffrn 3.655
_exptl_crystal_description Plate
_exptl_crystal_F_000 294.00
_exptl_crystal_size_max 0.440
_exptl_crystal_size_mid 0.270
_exptl_crystal_size_min 0.050
_refine_diff_density_max 2.11
_refine_diff_density_min -1.92
_refine_ls_extinction_coef 555.32013
_refine_ls_extinction_method Zachariasen_type_2_Gaussian_isotropic
_refine_ls_goodness_of_fit_obs 5.854
_refine_ls_matrix_type full
_refine_ls_number_parameters 92
_refine_ls_number_reflns 1761
_refine_ls_number_restraints 0
_refine_ls_R_factor_obs 0.0315
_refine_ls_shift/esd_max 0.0000
_refine_ls_structure_factor_coef F
_refine_ls_weighting_scheme sigma
_refine_ls_wR_factor_obs 0.0502
_reflns_number_observed 1761
_reflns_number_total 1832
_reflns_observed_criterion 3.00
_cod_data_source_file ic980100u_1.cif
_cod_data_source_block FeVMoO7
_cod_original_sg_symbol_H-M 'P -1 '
_cod_original_formula_sum 'Fe Mo O7 V '
_cod_database_code 4322867

loop_
_symmetry_equiv_pos_as_xyz
'   +x,   +y,   +z'
'   -x,   -y,   -z'

loop_
_atom_site_aniso_label
_atom_site_aniso_U_11
_atom_site_aniso_U_22
_atom_site_aniso_U_33
_atom_site_aniso_U_12
_atom_site_aniso_U_13
_atom_site_aniso_U_23
Mo(1) 0.0058(2) 0.0083(2) 0.0041(2) 0.0014(1) -0.0004(1) 0.0006(1)
Fe(1) 0.0040(3) 0.0052(3) 0.0051(3) 0.0006(2) -0.0009(2) 0.0000(2)
V(1) 0.0023(3) 0.0039(3) 0.0019(3) 0.0008(3) -0.0002(2) 0.0008(2)
O(1) 0.012(2) 0.006(1) 0.011(1) 0.002(1) -0.002(1) 0.002(1)
O(2) 0.007(1) 0.005(1) 0.005(1) 0.001(1) -0.001(1) 0.002(1)
O(3) 0.007(1) 0.018(2) 0.004(1) 0.003(1) 0.000(1) 0.001(1)
O(4) 0.006(1) 0.012(2) 0.008(1) 0.002(1) 0.001(1) -0.001(1)
O(5) 0.007(2) 0.015(2) 0.006(1) 0.002(1) 0.001(1) 0.000(1)
O(6) 0.005(2) 0.021(2) 0.008(1) 0.001(1) -0.004(1) 0.000(1)
O(7) 0.024(2) 0.011(2) 0.019(2) 0.003(2) 0.001(2) 0.001(1)

loop_
_atom_site_label
_atom_site_fract_x
_atom_site_fract_y
_atom_site_fract_z
_atom_site_U_iso_or_equiv
_atom_site_thermal_displace_type
_atom_site_calc_flag
_atom_site_calc_attached_atom
Mo(1) 0.29607(7) 0.21076(6) 0.10859(4) 0.0061(1) Uij ? ?
Fe(1) -0.1712(1) 0.30932(10) -0.59662(8) 0.0049(1) Uij ? ?
V(1) 0.3112(1) 0.2427(1) -0.33417(8) 0.0026(2) Uij ? ?
O(1) 0.2074(7) -0.0064(5) -0.3903(4) 0.0097(7) Uij ? ?
O(2) 0.1092(6) 0.3768(5) -0.4251(4) 0.0055(7) Uij ? ?
O(3) 0.3341(6) 0.2958(6) -0.1066(4) 0.0095(7) Uij ? ?
O(4) 0.5863(6) 0.3084(5) -0.4127(4) 0.0090(7) Uij ? ?
O(5) 0.0628(6) 0.3096(6) 0.2155(4) 0.0092(7) Uij ? ?
O(6) 0.5681(6) 0.2982(6) 0.2349(4) 0.0119(8) Uij ? ?
O(7) 0.2294(8) -0.0487(6) 0.0969(5) 0.0180(9) Uij ? ?

loop_
_atom_type_symbol
_atom_type_oxidation_number
_atom_type_number_in_cell
_atom_type_scat_dispersion_real
_atom_type_scat_dispersion_imag
_atom_type_scat_source
Fe +3 2 0.346 0.844 'International Tables'
Mo +6 2 -1.683 0.686 'International Tables'
V +5 2 0.300 0.529 'International Tables'
O -2 14 0.011 0.006 'International Tables'

loop_
_geom_angle_atom_site_label_1
_geom_angle_atom_site_label_2
_geom_angle_atom_site_label_3
_geom_angle
_geom_angle_site_symmetry_1
_geom_angle_site_symmetry_2
_geom_angle_site_symmetry_3
_geom_angle_publ_flag
O(3) Mo(1) O(5) 111.1(2) ? ? ? yes
O(3) Mo(1) O(6) 111.1(2) ? ? ? yes
O(3) Mo(1) O(7) 110.8(2) ? ? ? yes
O(5) Mo(1) O(6) 107.0(2) ? ? ? yes
O(5) Mo(1) O(7) 109.0(2) ? ? ? yes
O(6) Mo(1) O(7) 107.7(2) ? ? ? yes
O(1) Fe(1) O(2) 96.0(1) ? ? ? yes
O(1) Fe(1) O(2) 175.8(1) ? ? ? yes
O(1) Fe(1) O(4) 91.2(1) ? ? ? yes
O(1) Fe(1) O(5) 88.9(1) ? ? ? yes
O(1) Fe(1) O(6) 94.4(2) ? ? ? yes
O(2) Fe(1) O(2) 79.9(1) ? ? ? yes
O(2) Fe(1) O(4) 91.3(1) ? ? ? yes
O(2) Fe(1) O(5) 90.3(1) ? ? ? yes
O(2) Fe(1) O(6) 169.5(1) ? ? ? yes
O(2) Fe(1) O(4) 90.1(1) ? ? ? yes
O(2) Fe(1) O(5) 89.9(1) ? ? ? yes
O(2) Fe(1) O(6) 89.6(1) ? ? ? yes
O(4) Fe(1) O(5) 178.4(1) ? ? ? yes
O(4) Fe(1) O(6) 89.8(1) ? ? ? yes
O(5) Fe(1) O(6) 88.6(1) ? ? ? yes
O(1) V(1) O(2) 107.4(2) ? ? ? yes
O(1) V(1) O(3) 110.2(2) ? ? ? yes
O(1) V(1) O(4) 108.7(2) ? ? ? yes
O(2) V(1) O(3) 112.3(2) ? ? ? yes
O(2) V(1) O(4) 109.2(2) ? ? ? yes
O(3) V(1) O(4) 109.0(2) ? ? ? yes
Fe(1) O(1) V(1) 160.9(2) ? ? ? yes
Fe(1) O(2) Fe(1) 100.1(1) ? ? ? yes
Fe(1) O(2) V(1) 136.8(2) ? ? ? yes
Fe(1) O(2) V(1) 122.1(2) ? ? ? yes
Mo(1) O(3) V(1) 151.1(2) ? ? ? yes

loop_
_geom_bond_atom_site_label_1
_geom_bond_atom_site_label_2
_geom_bond_distance
_geom_bond_site_symmetry_1
_geom_bond_site_symmetry_2
_geom_bond_publ_flag
Mo(1) O(3) 1.852(3) ? ? yes
Mo(1) O(5) 1.750(3) ? ? yes
Mo(1) O(6) 1.771(3) ? ? yes
Mo(1) O(7) 1.689(4) ? ? yes
Fe(1) O(1) 1.982(3) ? ? yes
Fe(1) O(2) 2.011(3) ? ? yes
Fe(1) O(2) 2.041(3) ? ? yes
Fe(1) O(4) 1.989(3) ? ? yes
Fe(1) O(5) 1.981(3) ? ? yes
Fe(1) O(6) 1.949(3) ? ? yes
V(1) O(1) 1.658(3) ? ? yes
V(1) O(2) 1.762(3) ? ? yes
V(1) O(3) 1.795(3) ? ? yes
V(1) O(4) 1.652(3) ? ? yes
O(1) O(1) 2.899(7) ? ? yes
O(1) O(2) 2.757(5) ? ? yes
O(1) O(2) 2.968(4) ? ? yes
O(1) O(3) 2.833(4) ? ? yes
O(1) O(4) 2.689(5) ? ? yes
O(1) O(4) 2.836(5) ? ? yes
O(1) O(5) 2.775(5) ? ? yes
O(1) O(6) 2.885(5) ? ? yes
O(2) O(2) 2.603(6) ? ? yes
O(2) O(3) 2.955(4) ? ? yes
O(2) O(4) 2.783(5) ? ? yes
O(2) O(4) 2.859(5) ? ? yes
O(2) O(4) 2.853(5) ? ? yes
O(2) O(5) 2.830(4) ? ? yes
O(2) O(5) 2.843(5) ? ? yes
O(2) O(6) 2.813(5) ? ? yes
O(3) O(4) 2.807(4) ? ? yes
O(3) O(5) 2.971(4) ? ? yes
O(3) O(6) 2.988(4) ? ? yes
O(3) O(6) 2.947(5) ? ? yes
O(3) O(7) 2.916(5) ? ? yes
O(4) O(6) 2.781(4) ? ? yes
O(5) O(6) 2.831(5) ? ? yes
O(5) O(6) 2.744(5) ? ? yes
O(5) O(7) 2.800(5) ? ? yes
O(6) O(7) 2.794(5) ? ? yes
